data_1100290
loop_
_publ_author_name
'Marsch, Michael'
'Massa, Werner'
'Baum, Gerhard'
'Boche, Gernot'
'Harms, Klaus'

_publ_section_title
;
 [\a-(Phenylsulfinyl)-\a-methylbenzyllithium-tetramethylethylenediamine]~2~:
 Crystal Structure of an \a-Sulfinyl "Carbanion"
;
_journal_coden_ASTM ACIEAY
_journal_issue 11
_journal_name_full
;
 Angewandte Chemie, International Edition in English
;
_journal_page_first 1011
_journal_page_last 1012
_journal_paper_doi 10.1002/anie.198610111
_journal_volume 25
_journal_year 1986
_chemical_formula_sum 'C40 H58 Li2 N4 O2 S2'
_space_group_IT_number 15
_symmetry_cell_setting monoclinic
_symmetry_space_group_name_Hall '-C 2yc'
_symmetry_space_group_name_H-M 'C 1 2/c 1'
_cell_angle_alpha 90
_cell_angle_beta 96.59(5)
_cell_angle_gamma 90
_cell_formula_units_Z 8
_cell_length_a 38.55(2)
_cell_length_b 12.015(6)
_cell_length_c 18.13(1)
_cod_original_sg_symbol_H-M 'C 2/c'
_cod_database_code 1100290

loop_
_symmetry_equiv_pos_site_id
_symmetry_equiv_pos_as_xyz
1 x,y,z
2 1/2+x,1/2+y,z
3 -x,y,1/2-z
4 1/2-x,1/2+y,1/2-z
5 -x,-y,-z
6 -1/2-x,-1/2-y,-z
7 x,-y,-1/2+z
8 -1/2+x,-1/2-y,-1/2+z

loop_
_atom_site_label
_atom_site_type_symbol
_atom_site_fract_x
_atom_site_fract_y
_atom_site_fract_z
S1 S 0.1335(1) 0.1634(4) 0.0412(2)
O1 O 0.1328(2) 0.2290(8) 0.1196(5)
Li1 Li 0.1285(7) 0.363(2) 0.178(1)
C1 C 0.1208(4) 0.247(1) -0.0325(8)
C2 C 0.0866(4) 0.231(1) -0.0713(8)
C3 C 0.0659(4) 0.136(1) -0.0615(8)
C4 C 0.0330(5) 0.120(2) -0.0987(9)
C5 C 0.0195(4) 0.200(1) -0.1491(8)
C6 C 0.0380(4) 0.290(1) -0.1620(8)
C7 C 0.0724(4) 0.306(1) -0.1227(8)
C8 C 0.1420(4) 0.351(1) -0.0511(8)
C9 C 0.1809(1) 0.157(1) 0.0417(9)
C10 C 0.1924(5) 0.121(1) -0.025(1)
C11 C 0.2276(6) 0.102(2) -0.025(1)
C12 C 0.2526(6) 0.122(2) 0.040(2)
C13 C 0.2390(6) 0.155(2) 0.101(1)
C14 C 0.2035(6) 0.177(2) 0.103(1)
C15 C 0.1675(5) 0.568(1) 0.2404(9)
C16 C 0.1914(5) 0.500(2) 0.1335(9)
N1 N 0.1587(4) 0.510(1) 0.1666(8)
C17 C 0.1333(4) 0.580(2) 0.120(1)
C18 C 0.0968(4) 0.576(2) 0.1418(9)
N2 N 0.0835(4) 0.463(1) 0.1481(8)
C19 C 0.0669(4) 0.422(2) 0.0766(9)
C20 C 0.0571(4) 0.462(2) 0.1999(9)
S2 S 0.1386(1) 0.3272(4) 0.3479(2)
O2 O 0.1334(2) 0.2750(8) 0.2671(5)
Li2 Li 0.1232(6) 0.148(2) 0.207(1)
C21 C 0.1264(4) 0.250(1) 0.4141(8)
C22 C 0.0916(4) 0.265(1) 0.4363(8)
C23 C 0.0698(4) 0.355(1) 0.4144(8)
C24 C 0.0369(5) 0.369(2) 0.4344(9)
C25 C 0.0241(5) 0.292(2) 0.4836(9)
C26 C 0.0447(4) 0.204(1) 0.5073(9)
C27 C 0.0776(4) 0.191(2) 0.4846(8)
C28 C 0.1460(4) 0.143(1) 0.4385(8)
C29 C 0.1854(4) 0.325(2) 0.368(1)
C30 C 0.2021(6) 0.353(2) 0.434(1)
C31 C 0.2391(7) 0.356(2) 0.445(2)
C32 C 0.2567(8) 0.320(2) 0.388(2)
C33 C 0.2415(8) 0.291(3) 0.326(1)
C34 C 0.2045(5) 0.294(2) 0.313(1)
C35 C 0.1790(5) -0.021(1) 0.2728(9)
C36 C 0.1511(5) -0.072(1) 0.1551(8)
N3 N 0.1460(4) -0.014(1) 0.2247(8)
C37 C 0.1186(4) -0.071(2) 0.2609(9)
C38 C 0.0829(4) -0.050(1) 0.2207(9)
N4 N 0.0743(3) 0.068(1) 0.2135(8)
C39 C 0.0493(5) 0.088(2) 0.1504(9)
C40 C 0.0606(4) 0.112(2) 0.2783(9)
H1 H 0.07520 0.08060 -0.02760
H2 H 0.01980 0.05510 -0.09000
H3 H -0.00330 0.19040 -0.17480
H4 H 0.02850 0.34380 -0.19710
H5 H 0.08550 0.37000 -0.13290
H6 H 0.16410 0.35140 -0.02160
H7 H 0.12940 0.41650 -0.04110
H8 H 0.14550 0.34990 -0.10210
H9 H 0.17640 0.11110 -0.06820
H10 H 0.23590 0.07520 -0.06910
H11 H 0.27720 0.11150 0.03990
H12 H 0.25450 0.16320 0.14510
H13 H 0.19540 0.20650 0.14710
H14 H 0.14680 0.57650 0.26400
H15 H 0.17710 0.63940 0.23250
H16 H 0.18410 0.52520 0.27120
H17 H 0.18700 0.46340 0.08680
H18 H 0.20780 0.45740 0.16530
H19 H 0.20080 0.57170 0.12660
H20 H 0.14130 0.65460 0.12300
H21 H 0.13240 0.55470 0.06990
H22 H 0.08160 0.61500 0.10540
H23 H 0.09680 0.61230 0.18840
H24 H 0.08350 0.42190 0.04170
H25 H 0.04780 0.46910 0.05920
H26 H 0.05860 0.34850 0.08230
H27 H 0.06730 0.48820 0.24700
H28 H 0.04890 0.38810 0.20480
H29 H 0.03810 0.50870 0.18170
H30 H 0.07850 0.41020 0.38370
H31 H 0.02280 0.42930 0.41540
H32 H 0.00160 0.30120 0.49980
H33 H 0.03640 0.15100 0.53990
H34 H 0.09140 0.12900 0.50260
H35 H 0.16830 0.14340 0.42060
H36 H 0.13280 0.08080 0.41880
H37 H 0.14900 0.13910 0.49110
H38 H 0.18900 0.37110 0.47330
H39 H 0.25120 0.38260 0.49060
H40 H 0.28170 0.31740 0.39610
H41 H 0.25480 0.26700 0.28810
H42 H 0.19290 0.27370 0.26570
H43 H 0.17670 0.01590 0.31840
H44 H 0.19700 0.01390 0.24930
H45 H 0.18480 -0.09670 0.28220
H46 H 0.13000 -0.06920 0.12220
H47 H 0.15720 -0.14750 0.16560
H48 H 0.16940 -0.03690 0.13260
H49 H 0.12320 -0.14910 0.26140
H50 H 0.11920 -0.04510 0.31040
H51 H 0.06600 -0.08570 0.24720
H52 H 0.08200 -0.08180 0.17240
H53 H 0.05790 0.05940 0.10710
H54 H 0.04550 0.16580 0.14480
H55 H 0.02780 0.05240 0.15710
H56 H 0.07700 0.09890 0.32090
H57 H 0.03900 0.07610 0.28460
H58 H 0.05680 0.18960 0.27230

loop_
_atom_type_symbol
_atom_type_radius_bond
C 0.68
H 0.23
Li 1.12
N 0.68
O 0.68
S 1.02
